data_2021672
loop_
_publ_author_name
'Karab\?iy\?ik, Hande'
'Yi\(git, Beyhan'
'Yi\(git, Murat'
'\"Ozdemir, \.Ismail'
'Karab\?iy\?ik, Hasan'

_publ_section_title
;
 Enhanced \p-back-donation resulting in the <i>trans</i> labilization of a
 pyridine ligand in an N-heterocyclic carbene (NHC) Pd^II^ precatalyst: a
 case study
;
_journal_coeditor_code FN3308
_journal_issue 7
_journal_name_full 'Acta Crystallographica Section C'
_journal_page_first
;
;
_journal_paper_doi 10.1107/S2053229619007745
_journal_volume 75
_journal_year 2019
_chemical_formula_iupac '[Pd Cl2 (C5 H5 N) (C23 H40 N4)]'
_chemical_formula_moiety 'C28 H45 Cl2 N5 Pd'
_chemical_formula_sum 'C28 H45 Cl2 N5 Pd'
_chemical_formula_weight 628.99
_chemical_name_systematic
'[1,3-Bis(2-diisopropylaminoethyl)benzimidazol-2-ylidene-\k<i>C</i>^2^]dichlorido(pyridine-\k<i>N</i>)palladium(II)'
_space_group_crystal_system monoclinic
_space_group_IT_number 14
_space_group_name_Hall '-P 2ybc'
_space_group_name_H-M_alt 'P 1 21/c 1'
_symmetry_space_group_name_Hall '-P 2ybc'
_symmetry_space_group_name_H-M 'P 1 21/c 1'
_atom_sites_solution_hydrogens mixed
_cell_angle_alpha 90
_cell_angle_beta 100.640(4)
_cell_angle_gamma 90
_cell_formula_units_Z 4
_cell_length_a 10.1029(4)
_cell_length_b 15.9363(5)
_cell_length_c 19.3855(8)
_cell_measurement_reflns_used 4189
_cell_measurement_temperature 297(2)
_cell_measurement_theta_max 28.2580
_cell_measurement_theta_min 3.6960
_cell_volume 3067.5(2)
_computing_cell_refinement
;
CrysAlis PRO (Rigaku OD, 2015)
;
_computing_data_collection
;
CrysAlis PRO (Rigaku OD, 2015)
;
_computing_data_reduction
;
CrysAlis PRO (Rigaku OD, 2015)
;
_computing_molecular_graphics
;
OLEX2 (Dolomanov <i>et al.</i>,  2009)
;
_computing_publication_material
;
OLEX2 (Dolomanov <i>et al.</i>,  2009)
;
_computing_structure_refinement
;
SHELXL2017 (Sheldrick, 2015b)
;
_computing_structure_solution
;
SHELXT (Sheldrick, 2015<i>a</i>)
;
_diffrn_ambient_temperature 297(2)
_diffrn_detector_area_resol_mean 8.0667
_diffrn_measured_fraction_theta_full 0.993
_diffrn_measured_fraction_theta_max 0.991
_diffrn_measurement_device_type 'Rigaku OD Xcalibur Eos'
_diffrn_measurement_method '\w scan'
_diffrn_radiation_type MoK\a
_diffrn_radiation_wavelength 0.71073
_diffrn_reflns_av_R_equivalents 0.0208
_diffrn_reflns_av_unetI/netI 0.0389
_diffrn_reflns_limit_h_max 12
_diffrn_reflns_limit_h_min -7
_diffrn_reflns_limit_k_max 19
_diffrn_reflns_limit_k_min -9
_diffrn_reflns_limit_l_max 23
_diffrn_reflns_limit_l_min -22
_diffrn_reflns_number 9525
_diffrn_reflns_theta_full 25.242
_diffrn_reflns_theta_max 25.680
_diffrn_reflns_theta_min 3.225
_exptl_absorpt_coefficient_mu 0.804
_exptl_absorpt_correction_type analytical
_exptl_absorpt_process_details
;
[CrysAlis PRO (Rigaku OD, 2015), based on expressions derived by
Clark & Reid (1995)]
;
_exptl_crystal_colour yellow
_exptl_crystal_density_diffrn 1.362
_exptl_crystal_description block
_exptl_crystal_F_000 1312
_exptl_crystal_size_max 0.47
_exptl_crystal_size_mid 0.4
_exptl_crystal_size_min 0.32
_refine_diff_density_max 0.272
_refine_diff_density_min -0.294
_refine_ls_extinction_method none
_refine_ls_goodness_of_fit_ref 1.015
_refine_ls_hydrogen_treatment mixed
_refine_ls_matrix_type full
_refine_ls_number_parameters 337
_refine_ls_number_reflns 5780
_refine_ls_number_restraints 0
_refine_ls_restrained_S_all 1.015
_refine_ls_R_factor_all 0.0475
_refine_ls_R_factor_gt 0.0324
_refine_ls_shift/su_max 0.002
_refine_ls_shift/su_mean 0.000
_refine_ls_structure_factor_coef Fsqd
_refine_ls_weighting_details 'w=1/[\s^2^(Fo^2^)+(0.0247P)^2^+1.0500P] where P=(Fo^2^+2Fc^2^)/3'
_refine_ls_weighting_scheme calc
_refine_ls_wR_factor_gt 0.0673
_refine_ls_wR_factor_ref 0.0740
_reflns_number_gt 4563
_reflns_number_total 5780
_reflns_threshold_expression 'I > 2\s(I)'
_cod_data_source_file fn3308sup1.cif
_cod_data_source_block I
_cod_database_code 2021672
_shelx_space_group_comment
;
The symmetry employed for this shelxl refinement is uniquely defined
by the following loop, which should always be used as a source of
symmetry information in preference to the above space-group names.
They are only intended as comments.
;
_shelx_estimated_absorpt_t_min 0.771
_shelx_estimated_absorpt_t_max 0.805

loop_
_space_group_symop_operation_xyz
'x, y, z'
'-x, y+1/2, -z+1/2'
'-x, -y, -z'
'x, -y-1/2, z-1/2'

loop_
_atom_site_type_symbol
_atom_site_label
_atom_site_fract_x
_atom_site_fract_y
_atom_site_fract_z
_atom_site_U_iso_or_equiv
_atom_site_adp_type
_atom_site_calc_flag
_atom_site_occupancy
Pd Pd1 0.48736(2) 0.20588(2) 0.63296(2) 0.03711(8) Uani d 1
Cl Cl1 0.59726(10) 0.21385(5) 0.74738(4) 0.0681(2) Uani d 1
Cl Cl2 0.38340(8) 0.20336(5) 0.51726(4) 0.0552(2) Uani d 1
N N1 0.4467(2) 0.07782(14) 0.64450(12) 0.0432(6) Uani d 1
N N2 0.8978(2) 0.23799(14) 0.53019(12) 0.0412(6) Uani d 1
N N3 0.6419(2) 0.35671(13) 0.60868(11) 0.0379(5) Uani d 1
N N4 0.4381(2) 0.38898(13) 0.61886(11) 0.0357(5) Uani d 1
N N5 0.1585(2) 0.38502(14) 0.72316(12) 0.0404(5) Uani d 1
C C1 0.5243(3) 0.32400(17) 0.61999(13) 0.0374(6) Uani d 1
C C2 0.6293(3) 0.44333(16) 0.59833(14) 0.0389(6) Uani d 1
C C3 0.7183(3) 0.50379(18) 0.58319(16) 0.0501(8) Uani d 1
H H3 0.805289 0.490027 0.577780 0.060 Uiso calc 1
C C4 0.6722(3) 0.58488(19) 0.57654(17) 0.0571(9) Uani d 1
H H4 0.729087 0.626856 0.565805 0.068 Uiso calc 1
C C5 0.5435(3) 0.60601(18) 0.58535(16) 0.0551(8) Uani d 1
H H5 0.516548 0.661865 0.581237 0.066 Uiso calc 1
C C6 0.4546(3) 0.54613(17) 0.60008(16) 0.0473(7) Uani d 1
H H6 0.368112 0.560269 0.606008 0.057 Uiso calc 1
C C7 0.4994(3) 0.46417(16) 0.60565(14) 0.0363(6) Uani d 1
C C8 0.4704(3) 0.02199(19) 0.59731(17) 0.0577(9) Uani d 1
H H8 0.504899 0.041334 0.558965 0.069 Uiso calc 1
C C9 0.4471(4) -0.0619(2) 0.60177(19) 0.0684(10) Uani d 1
H H9 0.467021 -0.098720 0.567851 0.082 Uiso calc 1
C C10 0.3941(4) -0.0908(2) 0.6571(2) 0.0649(10) Uani d 1
C C11 0.3681(3) -0.0350(2) 0.70592(18) 0.0591(9) Uani d 1
H H11 0.331030 -0.053254 0.743768 0.071 Uiso calc 1
C C12 0.3970(3) 0.04863(19) 0.69905(16) 0.0500(7) Uani d 1
H H12 0.381389 0.086022 0.733510 0.060 Uiso calc 1
C C13 0.7636(3) 0.30782(17) 0.60559(14) 0.0422(7) Uani d 1
H H13A 0.768747 0.260996 0.637950 0.051 Uiso calc 1
H H13B 0.842118 0.342874 0.620493 0.051 Uiso calc 1
C C14 0.7655(3) 0.27466(18) 0.53249(15) 0.0421(7) Uani d 1
H H14A 0.696068 0.232401 0.520214 0.051 Uiso calc 1
H H14B 0.747196 0.320019 0.498706 0.051 Uiso calc 1
C C15 0.9645(3) 0.2797(2) 0.47750(17) 0.0544(8) Uani d 1
H H15 1.054896 0.255340 0.482716 0.065 Uiso calc 1
C C16 0.9838(3) 0.3730(2) 0.4941(2) 0.0718(10) Uani d 1
H H16A 0.899551 0.401766 0.480201 0.108 Uiso calc 1
H H16B 1.049040 0.395800 0.469033 0.108 Uiso calc 1
H H16C 1.014830 0.380267 0.543648 0.108 Uiso calc 1
C C17 0.8968(4) 0.2652(3) 0.40183(18) 0.0814(12) Uani d 1
H H17A 0.892167 0.206105 0.392254 0.122 Uiso calc 1
H H17B 0.947934 0.292289 0.371086 0.122 Uiso calc 1
H H17C 0.807404 0.288170 0.394269 0.122 Uiso calc 1
C C18 0.8989(3) 0.14547(19) 0.52649(18) 0.0567(8) Uani d 1
H H18 0.846742 0.127984 0.481016 0.068 Uiso calc 1
C C19 1.0432(3) 0.1132(2) 0.5326(2) 0.0868(13) Uani d 1
H H19A 1.074790 0.124646 0.489811 0.130 Uiso calc 1
H H19B 1.044981 0.053750 0.540885 0.130 Uiso calc 1
H H19C 1.100271 0.140836 0.570954 0.130 Uiso calc 1
C C20 0.8367(4) 0.1072(2) 0.5836(2) 0.0835(12) Uani d 1
H H20A 0.888870 0.122163 0.628506 0.125 Uiso calc 1
H H20B 0.835007 0.047260 0.578747 0.125 Uiso calc 1
H H20C 0.746377 0.127746 0.580271 0.125 Uiso calc 1
C C21 0.2998(2) 0.38237(18) 0.63191(14) 0.0392(6) Uani d 1
H H21A 0.261561 0.328899 0.614513 0.047 Uiso calc 1
H H21B 0.245054 0.426598 0.606758 0.047 Uiso calc 1
C C22 0.2976(2) 0.38952(18) 0.70980(14) 0.0413(6) Uani d 1
H H22A 0.350616 0.344471 0.734772 0.050 Uiso calc 1
H H22B 0.337962 0.442370 0.727404 0.050 Uiso calc 1
C C23 0.1352(3) 0.30857(19) 0.76190(17) 0.0551(8) Uani d 1
H H23 0.040751 0.310057 0.767388 0.066 Uiso calc 1
C C24 0.2195(4) 0.3027(3) 0.83564(19) 0.0890(13) Uani d 1
H H24A 0.312762 0.296600 0.832623 0.134 Uiso calc 1
H H24B 0.191007 0.255008 0.859397 0.134 Uiso calc 1
H H24C 0.207651 0.352830 0.861296 0.134 Uiso calc 1
C C25 0.1508(4) 0.2323(2) 0.7180(2) 0.0848(13) Uani d 1
H H25A 0.098201 0.239367 0.671834 0.127 Uiso calc 1
H H25B 0.120214 0.183442 0.739518 0.127 Uiso calc 1
H H25C 0.243877 0.225406 0.714844 0.127 Uiso calc 1
C C26 0.1193(3) 0.46378(19) 0.75438(16) 0.0507(8) Uani d 1
H H26 0.184350 0.475295 0.797470 0.061 Uiso calc 1
C C27 0.1214(4) 0.5361(2) 0.7041(2) 0.0817(12) Uani d 1
H H27A 0.211627 0.544516 0.696356 0.123 Uiso calc 1
H H27B 0.090572 0.586162 0.723734 0.123 Uiso calc 1
H H27C 0.063340 0.523632 0.660263 0.123 Uiso calc 1
C C28 -0.0205(3) 0.4572(2) 0.7726(2) 0.0720(10) Uani d 1
H H28A -0.083356 0.438882 0.732075 0.108 Uiso calc 1
H H28B -0.047455 0.511154 0.787217 0.108 Uiso calc 1
H H28C -0.018873 0.417520 0.809977 0.108 Uiso calc 1
H H10 0.376(3) -0.147(2) 0.6612(16) 0.065(10) Uiso d 1

loop_
_atom_site_aniso_label
_atom_site_aniso_U_11
_atom_site_aniso_U_22
_atom_site_aniso_U_33
_atom_site_aniso_U_12
_atom_site_aniso_U_13
_atom_site_aniso_U_23
Pd1 0.04446(13) 0.03198(12) 0.03714(12) -0.00141(11) 0.01341(9) -0.00090(10)
Cl1 0.0996(7) 0.0532(5) 0.0440(4) 0.0016(5) -0.0062(4) -0.0045(4)
Cl2 0.0704(5) 0.0511(4) 0.0417(4) -0.0111(4) 0.0037(4) 0.0012(4)
N1 0.0523(14) 0.0365(12) 0.0428(14) -0.0022(12) 0.0136(12) 0.0012(11)
N2 0.0341(12) 0.0414(13) 0.0509(14) 0.0033(11) 0.0152(11) -0.0009(11)
N3 0.0358(12) 0.0363(12) 0.0440(13) -0.0015(11) 0.0139(11) -0.0049(10)
N4 0.0376(11) 0.0319(11) 0.0406(13) -0.0026(11) 0.0152(10) 0.0005(10)
N5 0.0320(11) 0.0458(13) 0.0461(13) 0.0008(11) 0.0137(10) 0.0021(11)
C1 0.0367(14) 0.0410(15) 0.0353(15) -0.0023(13) 0.0086(12) 0.0000(12)
C2 0.0436(15) 0.0362(15) 0.0388(15) -0.0043(13) 0.0123(13) -0.0053(12)
C3 0.0495(17) 0.0464(17) 0.0578(19) -0.0095(16) 0.0188(16) -0.0062(15)
C4 0.064(2) 0.0410(17) 0.069(2) -0.0181(17) 0.0214(18) -0.0038(16)
C5 0.070(2) 0.0315(15) 0.064(2) -0.0043(16) 0.0152(18) 0.0000(15)
C6 0.0501(17) 0.0384(16) 0.0551(18) 0.0031(14) 0.0138(15) 0.0007(14)
C7 0.0392(15) 0.0360(14) 0.0353(14) -0.0025(13) 0.0106(12) -0.0014(12)
C8 0.085(2) 0.0429(17) 0.0506(19) -0.0082(18) 0.0271(18) -0.0040(15)
C9 0.103(3) 0.0387(17) 0.063(2) -0.007(2) 0.015(2) -0.0053(17)
C10 0.067(2) 0.0419(19) 0.080(3) -0.0110(18) -0.003(2) 0.0137(19)
C11 0.0479(18) 0.063(2) 0.067(2) -0.0064(17) 0.0123(17) 0.0280(19)
C12 0.0529(17) 0.0520(18) 0.0476(17) 0.0064(16) 0.0163(15) 0.0087(15)
C13 0.0358(14) 0.0441(16) 0.0481(17) 0.0028(13) 0.0110(13) -0.0049(14)
C14 0.0363(14) 0.0444(16) 0.0471(17) -0.0001(13) 0.0117(13) -0.0018(13)
C15 0.0414(16) 0.064(2) 0.064(2) 0.0070(16) 0.0247(16) 0.0075(17)
C16 0.0537(19) 0.066(2) 0.100(3) -0.0135(19) 0.023(2) 0.013(2)
C17 0.099(3) 0.096(3) 0.058(2) 0.008(3) 0.037(2) 0.001(2)
C18 0.0546(19) 0.0493(18) 0.070(2) -0.0011(17) 0.0199(17) -0.0086(17)
C19 0.070(2) 0.057(2) 0.139(4) 0.020(2) 0.034(3) -0.008(2)
C20 0.096(3) 0.052(2) 0.112(3) 0.005(2) 0.044(3) 0.017(2)
C21 0.0312(13) 0.0393(15) 0.0476(16) -0.0033(13) 0.0089(12) -0.0017(13)
C22 0.0330(14) 0.0462(16) 0.0457(16) -0.0004(14) 0.0097(12) -0.0003(14)
C23 0.0458(17) 0.0543(19) 0.071(2) 0.0009(16) 0.0254(17) 0.0125(17)
C24 0.087(3) 0.112(3) 0.071(3) 0.011(3) 0.021(2) 0.044(2)
C25 0.084(3) 0.0446(19) 0.136(4) -0.008(2) 0.046(3) 0.006(2)
C26 0.0454(16) 0.0544(18) 0.0547(19) 0.0025(16) 0.0160(15) -0.0073(16)
C27 0.097(3) 0.049(2) 0.110(3) 0.013(2) 0.046(3) 0.005(2)
C28 0.0555(19) 0.077(2) 0.091(3) 0.011(2) 0.033(2) -0.011(2)

loop_
_atom_type_symbol
_atom_type_description
_atom_type_scat_dispersion_real
_atom_type_scat_dispersion_imag
_atom_type_scat_source
C C 0.0033 0.0016 'International Tables Vol C Tables 4.2.6.8 and 6.1.1.4'
H H 0.0000 0.0000 'International Tables Vol C Tables 4.2.6.8 and 6.1.1.4'
Cl Cl 0.1484 0.1585 'International Tables Vol C Tables 4.2.6.8 and 6.1.1.4'
N N 0.0061 0.0033 'International Tables Vol C Tables 4.2.6.8 and 6.1.1.4'
Pd Pd -0.9988 1.0072 'International Tables Vol C Tables 4.2.6.8 and 6.1.1.4'

loop_
_geom_angle_atom_site_label_1
_geom_angle_atom_site_label_2
_geom_angle_atom_site_label_3
_geom_angle
_geom_angle_publ_flag
Cl1 Pd1 Cl2 177.23(3) y
N1 Pd1 Cl1 91.15(7) y
N1 Pd1 Cl2 91.37(7) y
C1 Pd1 Cl1 90.07(8) y
C1 Pd1 Cl2 87.41(8) y
C1 Pd1 N1 178.70(10) y
C8 N1 Pd1 120.87(19) ?
C8 N1 C12 117.0(3) ?
C12 N1 Pd1 122.14(19) ?
C14 N2 C15 112.1(2) ?
C14 N2 C18 114.5(2) ?
C18 N2 C15 114.0(2) ?
C1 N3 C2 110.2(2) ?
C1 N3 C13 124.8(2) ?
C2 N3 C13 125.0(2) ?
C1 N4 C7 110.8(2) ?
C1 N4 C21 125.0(2) ?
C7 N4 C21 124.2(2) ?
C22 N5 C26 111.5(2) ?
C23 N5 C22 112.1(2) ?
C23 N5 C26 114.4(2) ?
N3 C1 Pd1 126.2(2) ?
N4 C1 Pd1 127.26(18) ?
N4 C1 N3 106.6(2) y
C3 C2 N3 132.2(3) ?
C3 C2 C7 121.2(3) ?
C7 C2 N3 106.5(2) ?
C2 C3 H3 121.5 ?
C4 C3 C2 116.9(3) ?
C4 C3 H3 121.5 ?
C3 C4 H4 119.1 ?
C3 C4 C5 121.9(3) ?
C5 C4 H4 119.1 ?
C4 C5 H5 119.3 ?
C6 C5 C4 121.4(3) ?
C6 C5 H5 119.3 ?
C5 C6 H6 121.5 ?
C5 C6 C7 117.1(3) ?
C7 C6 H6 121.5 ?
C2 C7 N4 105.9(2) ?
C6 C7 N4 132.6(2) ?
C6 C7 C2 121.5(2) ?
N1 C8 H8 118.0 ?
N1 C8 C9 123.9(3) ?
C9 C8 H8 118.0 ?
C8 C9 H9 120.7 ?
C8 C9 C10 118.5(3) ?
C10 C9 H9 120.7 ?
C9 C10 H10 120(2) ?
C11 C10 C9 118.8(3) ?
C11 C10 H10 121(2) ?
C10 C11 H11 120.2 ?
C10 C11 C12 119.6(3) ?
C12 C11 H11 120.2 ?
N1 C12 C11 122.1(3) ?
N1 C12 H12 118.9 ?
C11 C12 H12 118.9 ?
N3 C13 H13A 109.1 ?
N3 C13 H13B 109.1 ?
N3 C13 C14 112.3(2) ?
H13A C13 H13B 107.9 ?
C14 C13 H13A 109.1 ?
C14 C13 H13B 109.1 ?
N2 C14 C13 109.7(2) ?
N2 C14 H14A 109.7 ?
N2 C14 H14B 109.7 ?
C13 C14 H14A 109.7 ?
C13 C14 H14B 109.7 ?
H14A C14 H14B 108.2 ?
N2 C15 H15 106.5 ?
N2 C15 C16 110.4(2) ?
N2 C15 C17 114.6(3) ?
C16 C15 H15 106.5 ?
C17 C15 H15 106.5 ?
C17 C15 C16 111.7(3) ?
C15 C16 H16A 109.5 ?
C15 C16 H16B 109.5 ?
C15 C16 H16C 109.5 ?
H16A C16 H16B 109.5 ?
H16A C16 H16C 109.5 ?
H16B C16 H16C 109.5 ?
C15 C17 H17A 109.5 ?
C15 C17 H17B 109.5 ?
C15 C17 H17C 109.5 ?
H17A C17 H17B 109.5 ?
H17A C17 H17C 109.5 ?
H17B C17 H17C 109.5 ?
N2 C18 H18 108.7 ?
N2 C18 C19 110.3(3) ?
N2 C18 C20 111.2(3) ?
C19 C18 H18 108.7 ?
C20 C18 H18 108.7 ?
C20 C18 C19 109.2(3) ?
C18 C19 H19A 109.5 ?
C18 C19 H19B 109.5 ?
C18 C19 H19C 109.5 ?
H19A C19 H19B 109.5 ?
H19A C19 H19C 109.5 ?
H19B C19 H19C 109.5 ?
C18 C20 H20A 109.5 ?
C18 C20 H20B 109.5 ?
C18 C20 H20C 109.5 ?
H20A C20 H20B 109.5 ?
H20A C20 H20C 109.5 ?
H20B C20 H20C 109.5 ?
N4 C21 H21A 109.5 ?
N4 C21 H21B 109.5 ?
N4 C21 C22 110.8(2) ?
H21A C21 H21B 108.1 ?
C22 C21 H21A 109.5 ?
C22 C21 H21B 109.5 ?
N5 C22 C21 111.1(2) ?
N5 C22 H22A 109.4 ?
N5 C22 H22B 109.4 ?
C21 C22 H22A 109.4 ?
C21 C22 H22B 109.4 ?
H22A C22 H22B 108.0 ?
N5 C23 H23 106.6 ?
N5 C23 C24 114.5(3) ?
N5 C23 C25 109.7(3) ?
C24 C23 H23 106.6 ?
C25 C23 H23 106.6 ?
C25 C23 C24 112.4(3) ?
C23 C24 H24A 109.5 ?
C23 C24 H24B 109.5 ?
C23 C24 H24C 109.5 ?
H24A C24 H24B 109.5 ?
H24A C24 H24C 109.5 ?
H24B C24 H24C 109.5 ?
C23 C25 H25A 109.5 ?
C23 C25 H25B 109.5 ?
C23 C25 H25C 109.5 ?
H25A C25 H25B 109.5 ?
H25A C25 H25C 109.5 ?
H25B C25 H25C 109.5 ?
N5 C26 H26 108.7 ?
N5 C26 C27 110.3(2) ?
N5 C26 C28 111.5(2) ?
C27 C26 H26 108.7 ?
C27 C26 C28 109.0(3) ?
C28 C26 H26 108.7 ?
C26 C27 H27A 109.5 ?
C26 C27 H27B 109.5 ?
C26 C27 H27C 109.5 ?
H27A C27 H27B 109.5 ?
H27A C27 H27C 109.5 ?
H27B C27 H27C 109.5 ?
C26 C28 H28A 109.5 ?
C26 C28 H28B 109.5 ?
C26 C28 H28C 109.5 ?
H28A C28 H28B 109.5 ?
H28A C28 H28C 109.5 ?
H28B C28 H28C 109.5 ?

loop_
_geom_bond_atom_site_label_1
_geom_bond_atom_site_label_2
_geom_bond_distance
_geom_bond_publ_flag
Pd1 Cl1 2.2934(8) y
Pd1 Cl2 2.2947(8) y
Pd1 N1 2.102(2) y
Pd1 C1 1.944(3) y
N1 C8 1.329(3) ?
N1 C12 1.335(3) ?
N2 C14 1.467(3) ?
N2 C15 1.482(3) ?
N2 C18 1.476(4) ?
N3 C1 1.351(3) y
N3 C2 1.397(3) y
N3 C13 1.466(3) ?
N4 C1 1.351(3) y
N4 C7 1.394(3) y
N4 C21 1.469(3) ?
N5 C22 1.477(3) ?
N5 C23 1.473(4) ?
N5 C26 1.479(3) ?
C2 C3 1.386(4) ?
C2 C7 1.386(3) ?
C3 H3 0.9300 ?
C3 C4 1.371(4) ?
C4 H4 0.9300 ?
C4 C5 1.384(4) ?
C5 H5 0.9300 ?
C5 C6 1.376(4) ?
C6 H6 0.9300 ?
C6 C7 1.380(4) ?
C8 H8 0.9300 ?
C8 C9 1.364(4) ?
C9 H9 0.9300 ?
C9 C10 1.364(5) ?
C10 C11 1.359(5) ?
C10 H10 0.93(3) ?
C11 H11 0.9300 ?
C11 C12 1.376(4) ?
C12 H12 0.9300 ?
C13 H13A 0.9700 ?
C13 H13B 0.9700 ?
C13 C14 1.516(4) ?
C14 H14A 0.9700 ?
C14 H14B 0.9700 ?
C15 H15 0.9800 ?
C15 C16 1.527(4) ?
C15 C17 1.518(5) ?
C16 H16A 0.9600 ?
C16 H16B 0.9600 ?
C16 H16C 0.9600 ?
C17 H17A 0.9600 ?
C17 H17B 0.9600 ?
C17 H17C 0.9600 ?
C18 H18 0.9800 ?
C18 C19 1.530(4) ?
C18 C20 1.500(4) ?
C19 H19A 0.9600 ?
C19 H19B 0.9600 ?
C19 H19C 0.9600 ?
C20 H20A 0.9600 ?
C20 H20B 0.9600 ?
C20 H20C 0.9600 ?
C21 H21A 0.9700 ?
C21 H21B 0.9700 ?
C21 C22 1.519(3) ?
C22 H22A 0.9700 ?
C22 H22B 0.9700 ?
C23 H23 0.9800 ?
C23 C24 1.526(5) ?
C23 C25 1.509(5) ?
C24 H24A 0.9600 ?
C24 H24B 0.9600 ?
C24 H24C 0.9600 ?
C25 H25A 0.9600 ?
C25 H25B 0.9600 ?
C25 H25C 0.9600 ?
C26 H26 0.9800 ?
C26 C27 1.512(4) ?
C26 C28 1.522(4) ?
C27 H27A 0.9600 ?
C27 H27B 0.9600 ?
C27 H27C 0.9600 ?
C28 H28A 0.9600 ?
C28 H28B 0.9600 ?
C28 H28C 0.9600 ?

loop_
_geom_hbond_atom_site_label_D
_geom_hbond_atom_site_label_H
_geom_hbond_atom_site_label_A
_geom_hbond_site_symmetry_A
_geom_hbond_distance_DH
_geom_hbond_distance_HA
_geom_hbond_distance_DA
_geom_hbond_angle_DHA
_geom_hbond_publ_flag
C10 H10 Cl1 2_646 0.93(3) 2.82(3) 3.615(4) 145(3) yes

loop_
_geom_torsion_atom_site_label_1
_geom_torsion_atom_site_label_2
_geom_torsion_atom_site_label_3
_geom_torsion_atom_site_label_4
_geom_torsion
Pd1 N1 C8 C9 179.6(3)
Pd1 N1 C12 C11 178.8(2)
N1 C8 C9 C10 1.3(6)
N3 C2 C3 C4 -179.8(3)
N3 C2 C7 N4 -1.0(3)
N3 C2 C7 C6 178.5(3)
N3 C13 C14 N2 171.2(2)
N4 C21 C22 N5 178.6(2)
C1 N3 C2 C3 -177.9(3)
C1 N3 C2 C7 1.7(3)
C1 N3 C13 C14 87.3(3)
C1 N4 C7 C2 0.1(3)
C1 N4 C7 C6 -179.4(3)
C1 N4 C21 C22 87.4(3)
C2 N3 C1 Pd1 177.05(19)
C2 N3 C1 N4 -1.6(3)
C2 N3 C13 C14 -90.7(3)
C2 C3 C4 C5 0.8(5)
C3 C2 C7 N4 178.6(3)
C3 C2 C7 C6 -1.8(4)
C3 C4 C5 C6 -1.1(5)
C4 C5 C6 C7 0.0(5)
C5 C6 C7 N4 -179.1(3)
C5 C6 C7 C2 1.4(4)
C7 N4 C1 Pd1 -177.71(19)
C7 N4 C1 N3 0.9(3)
C7 N4 C21 C22 -90.5(3)
C7 C2 C3 C4 0.6(4)
C8 N1 C12 C11 -1.5(4)
C8 C9 C10 C11 -0.8(6)
C9 C10 C11 C12 -0.7(5)
C10 C11 C12 N1 1.9(5)
C12 N1 C8 C9 -0.1(5)
C13 N3 C1 Pd1 -1.2(4)
C13 N3 C1 N4 -179.9(2)
C13 N3 C2 C3 0.3(5)
C13 N3 C2 C7 179.9(2)
C14 N2 C15 C16 59.3(3)
C14 N2 C15 C17 -67.9(3)
C14 N2 C18 C19 -173.7(3)
C14 N2 C18 C20 -52.3(4)
C15 N2 C14 C13 -120.9(3)
C15 N2 C18 C19 55.5(4)
C15 N2 C18 C20 176.8(3)
C18 N2 C14 C13 107.4(3)
C18 N2 C15 C16 -168.7(3)
C18 N2 C15 C17 64.1(4)
C21 N4 C1 Pd1 4.1(4)
C21 N4 C1 N3 -177.3(2)
C21 N4 C7 C2 178.3(2)
C21 N4 C7 C6 -1.2(5)
C22 N5 C23 C24 63.7(3)
C22 N5 C23 C25 -63.6(3)
C22 N5 C26 C27 62.5(3)
C22 N5 C26 C28 -176.3(2)
C23 N5 C22 C21 113.4(3)
C23 N5 C26 C27 -169.0(3)
C23 N5 C26 C28 -47.8(3)
C26 N5 C22 C21 -116.9(3)
C26 N5 C23 C24 -64.4(3)
C26 N5 C23 C25 168.2(3)

_cod_database_fobs_code 2021672
